data_7240317
loop_
_publ_author_name
'Wang, Ruirui'
'Wang, Haili'
'Wang, Juan'
'Bai, Feifei'
'Ma, Yue'
'Li, Licun'
'Wang, Qinglun'
'Zhao, Bin'
'Cheng, Peng'

_publ_section_title
;
 The different magnetic relaxation behaviors in [Fe(CN)6]3&#x2212; or
 [Co(CN)6]3&#x2212; bridged 3d--4f heterometallic compounds
;
_journal_name_full CrystEngComm
_journal_paper_doi 10.1039/D0CE00039F
_journal_year 2020
_chemical_formula_moiety 'C60 H56 Dy2 Fe2 N28 O8, 5(H2 O)'
_chemical_formula_sum 'C60 H66 Dy2 Fe2 N28 O13'
_chemical_formula_weight 1824.10
_space_group_crystal_system triclinic
_space_group_IT_number 2
_space_group_name_Hall '-P 1'
_space_group_name_H-M_alt 'P -1'
_atom_sites_solution_hydrogens mixed
_atom_sites_solution_primary iterative
_audit_creation_date 2019-12-30
_audit_creation_method
;
Olex2 1.2
(compiled 2018.05.29 svn.r3508 for OlexSys, GUI svn.r5506)
;
_audit_update_record
;
2020-01-06 deposited with the CCDC.	2020-03-26 downloaded from the CCDC.
;
_cell_angle_alpha 78.099(5)
_cell_angle_beta 87.212(5)
_cell_angle_gamma 70.357(6)
_cell_formula_units_Z 1
_cell_length_a 11.7703(8)
_cell_length_b 12.8448(8)
_cell_length_c 12.8648(7)
_cell_measurement_reflns_used 5493
_cell_measurement_temperature 122.65(10)
_cell_measurement_theta_max 28.5430
_cell_measurement_theta_min 3.3110
_cell_volume 1792.0(2)
_computing_cell_refinement
;
CrysAlisPro, Agilent Technologies,
Version 1.171.36.32 (release 02-08-2013 CrysAlis171 .NET)
(compiled Aug  2 2013,16:46:58)
;
_computing_data_collection
;
CrysAlisPro, Agilent Technologies,
Version 1.171.36.32 (release 02-08-2013 CrysAlis171 .NET)
(compiled Aug  2 2013,16:46:58)
;
_computing_data_reduction
;
CrysAlisPro, Agilent Technologies,
Version 1.171.36.32 (release 02-08-2013 CrysAlis171 .NET)
(compiled Aug  2 2013,16:46:58)
;
_computing_molecular_graphics 'Olex2 (Dolomanov et al., 2009)'
_computing_publication_material 'Olex2 (Dolomanov et al., 2009)'
_computing_structure_refinement 'XL (Sheldrick, 2008)'
_computing_structure_solution 'olex2.solve (Bourhis et al., 2015)'
_diffrn_ambient_temperature 122.65(10)
_diffrn_detector_area_resol_mean 16.2116
_diffrn_measured_fraction_theta_full 0.998
_diffrn_measured_fraction_theta_max 0.998
_diffrn_measurement_details
;
#__ type_ start__ end____ width___ exp.time_
  1 omega  -16.00   86.00   1.0000   30.0000
omega____ theta____ kappa____ phi______ frames
    -       18.3497   19.0000 -120.0000 102

#__ type_ start__ end____ width___ exp.time_
  2 omega   25.00   60.00   1.0000   30.0000
omega____ theta____ kappa____ phi______ frames
    -       18.3497  -99.0000 -180.0000 35

#__ type_ start__ end____ width___ exp.time_
  3 omega  -51.00   45.00   1.0000   30.0000
omega____ theta____ kappa____ phi______ frames
    -       18.3497  -77.0000  -60.0000 96

#__ type_ start__ end____ width___ exp.time_
  4 omega  -12.00   84.00   1.0000   30.0000
omega____ theta____ kappa____ phi______ frames
    -       18.3497   77.0000   60.0000 96

#__ type_ start__ end____ width___ exp.time_
  5 omega  -45.00    9.00   1.0000   30.0000
omega____ theta____ kappa____ phi______ frames
    -      -18.5841   77.0000 -120.0000 54
;
_diffrn_measurement_device_type 'SuperNova, Single source at offset, Eos'
_diffrn_measurement_method '\w scans'
_diffrn_orient_matrix_UB_11 0.0516279000
_diffrn_orient_matrix_UB_12 -0.0493563000
_diffrn_orient_matrix_UB_13 0.0105363000
_diffrn_orient_matrix_UB_21 0.0375520000
_diffrn_orient_matrix_UB_22 0.0338755000
_diffrn_orient_matrix_UB_23 -0.0056611000
_diffrn_orient_matrix_UB_31 -0.0045472000
_diffrn_orient_matrix_UB_32 0.0005591000
_diffrn_orient_matrix_UB_33 0.0550762000
_diffrn_radiation_monochromator mirror
_diffrn_radiation_type MoK\a
_diffrn_radiation_wavelength 0.71073
_diffrn_reflns_av_R_equivalents 0.0360
_diffrn_reflns_av_unetI/netI 0.0616
_diffrn_reflns_Laue_measured_fraction_full 0.998
_diffrn_reflns_Laue_measured_fraction_max 0.998
_diffrn_reflns_limit_h_max 13
_diffrn_reflns_limit_h_min -13
_diffrn_reflns_limit_k_max 11
_diffrn_reflns_limit_k_min -15
_diffrn_reflns_limit_l_max 15
_diffrn_reflns_limit_l_min -15
_diffrn_reflns_number 12022
_diffrn_reflns_point_group_measured_fraction_full 0.998
_diffrn_reflns_point_group_measured_fraction_max 0.998
_diffrn_reflns_theta_full 25.009
_diffrn_reflns_theta_max 25.009
_diffrn_reflns_theta_min 2.906
_diffrn_source 'SuperNova (Mo) X-ray Source'
_exptl_absorpt_coefficient_mu 2.538
_exptl_absorpt_correction_T_max 1.00000
_exptl_absorpt_correction_T_min 0.86958
_exptl_absorpt_correction_type multi-scan
_exptl_absorpt_process_details
;
CrysAlisPro, Agilent Technologies,
Version 1.171.36.32 (release 02-08-2013 CrysAlis171 .NET)
(compiled Aug  2 2013,16:46:58)
Empirical absorption correction using spherical harmonics,
 implemented in SCALE3 ABSPACK scaling algorithm.
;
_exptl_crystal_colour 'metallic orangish orange'
_exptl_crystal_colour_lustre metallic
_exptl_crystal_colour_modifier orangish
_exptl_crystal_colour_primary orange
_exptl_crystal_density_diffrn 1.690
_exptl_crystal_description block
_exptl_crystal_F_000 910
_exptl_crystal_size_max 0.2
_exptl_crystal_size_mid 0.2
_exptl_crystal_size_min 0.2
_refine_diff_density_max 1.388
_refine_diff_density_min -0.756
_refine_diff_density_rms 0.129
_refine_ls_extinction_method none
_refine_ls_goodness_of_fit_ref 1.056
_refine_ls_hydrogen_treatment constr
_refine_ls_matrix_type full
_refine_ls_number_parameters 482
_refine_ls_number_reflns 6290
_refine_ls_number_restraints 6
_refine_ls_restrained_S_all 1.064
_refine_ls_R_factor_all 0.0438
_refine_ls_R_factor_gt 0.0363
_refine_ls_shift/su_max 0.001
_refine_ls_shift/su_mean 0.000
_refine_ls_structure_factor_coef Fsqd
_refine_ls_weighting_details 'w=1/[\s^2^(Fo^2^)+(0.0338P)^2^+1.8121P] where P=(Fo^2^+2Fc^2^)/3'
_refine_ls_weighting_scheme calc
_refine_ls_wR_factor_gt 0.0821
_refine_ls_wR_factor_ref 0.0859
_reflns_Friedel_coverage 0.000
_reflns_number_gt 5568
_reflns_number_total 6290
_reflns_threshold_expression 'I > 2\s(I)'
_cod_data_source_file d0ce00039f2.cif
_cod_data_source_block p150401e
_cod_database_code 7240317
_shelx_shelxl_version_number 2014/7
_chemical_oxdiff_formula C1H1O1N1DY1FE1
_chemical_oxdiff_usercomment 2015032701
_shelx_space_group_comment
;
The symmetry employed for this shelxl refinement is uniquely defined
by the following loop, which should always be used as a source of
symmetry information in preference to the above space-group names.
They are only intended as comments.
;
_reflns_odcompleteness_completeness 99.84
_reflns_odcompleteness_iscentric 1
_reflns_odcompleteness_theta 26.32
_olex2_refinement_description
;
1. Fixed Uiso
 At 1.2 times of:
  All C(H) groups, All N(H) groups
 At 1.5 times of:
  All C(H,H,H) groups, All O(H,H) groups
2. Uiso/Uaniso restraints and constraints
Uanis(O5) \\sim Ueq: with sigma of 0.01 and sigma for terminal atoms of 0.01
3. Others
 Fixed Sof: O5(0.5) H5A(0.5) H5B(0.5)
4.a Riding coordinates:
 O4(H4A,H4B), O5(H5A,H5B), O6(H6A,H6B), O7(H7A,H7B)
4.b Aromatic/amide H refined with riding coordinates:
 N2(H2), N7(H7), C1(H1), C2(H2A), C4(H4), C5(H5), C10(H10), C11(H11), C12(H12),
  C18(H18), C19(H19), C20(H20), C21(H21), C28(H28)
4.c Idealised Me refined as rotating group:
 C8(H8A,H8B,H8C), C15(H15A,H15B,H15C), C29(H29A,H29B,H29C), C30(H30A,H30B,H30C)
;
_olex2_submission_special_instructions 'No special instructions were received'

loop_
_space_group_symop_operation_xyz
'x, y, z'
'-x, -y, -z'

loop_
_atom_site_label
_atom_site_type_symbol
_atom_site_fract_x
_atom_site_fract_y
_atom_site_fract_z
_atom_site_U_iso_or_equiv
_atom_site_adp_type
_atom_site_occupancy
_atom_site_site_symmetry_order
_atom_site_calc_flag
_atom_site_refinement_flags_posn
_atom_site_refinement_flags_adp
_atom_site_refinement_flags_occupancy
_atom_site_disorder_assembly
_atom_site_disorder_group
Dy1 Dy 0.33681(2) 0.30101(2) 0.42383(2) 0.01320(8) Uani 1 1 d . . . . .
Fe1 Fe 0.02454(6) 0.30710(6) 0.75434(5) 0.01592(17) Uani 1 1 d . . . . .
O1 O 0.4403(3) 0.4227(3) 0.3185(2) 0.0192(8) Uani 1 1 d . . . . .
O2 O 0.4699(3) 0.2062(3) 0.5706(3) 0.0205(8) Uani 1 1 d . . . . .
O3 O 0.3411(3) 0.4380(3) 0.5199(3) 0.0196(8) Uani 1 1 d . . . . .
O4 O 0.4996(3) 0.1845(3) 0.3454(2) 0.0195(8) Uani 1 1 d . . . . .
H4A H 0.5280 0.1204 0.3872 0.029 Uiso 1 1 d R . . . .
H4B H 0.5575 0.2114 0.3394 0.029 Uiso 1 1 d R . . . .
N1 N 0.5577(4) 0.7338(4) 0.0860(3) 0.0272(11) Uani 1 1 d . . . . .
N2 N 0.3373(4) 0.4474(3) 0.1674(3) 0.0199(10) Uani 1 1 d . . . . .
H2 H 0.3182 0.4810 0.1024 0.024 Uiso 1 1 calc R . . . .
N3 N 0.2924(3) 0.3634(3) 0.2184(3) 0.0176(9) Uani 1 1 d . . . . .
N4 N 0.2164(3) 0.2098(3) 0.3325(3) 0.0167(9) Uani 1 1 d . . . . .
N5 N 0.3399(3) 0.1012(3) 0.5094(3) 0.0156(9) Uani 1 1 d . . . . .
N6 N 0.4062(3) 0.0499(3) 0.6049(3) 0.0174(9) Uani 1 1 d . . . . .
N7 N 0.6755(4) -0.0092(4) 0.9114(3) 0.0281(11) Uani 1 1 d . . . . .
H7 H 0.7163 -0.0319 0.9703 0.034 Uiso 1 1 calc R . . . .
N8 N 0.1801(4) 0.2979(3) 0.5548(3) 0.0200(10) Uani 1 1 d . . . . .
N9 N -0.1642(4) 0.5253(4) 0.6367(3) 0.0208(10) Uani 1 1 d . . . . .
N10 N -0.0999(5) 0.1545(4) 0.6845(4) 0.0387(13) Uani 1 1 d . . . . .
N11 N 0.2158(5) 0.1068(5) 0.8930(4) 0.0457(15) Uani 1 1 d . . . . .
N12 N 0.1351(4) 0.4769(4) 0.8069(4) 0.0338(12) Uani 1 1 d . . . . .
N13 N -0.1275(5) 0.3167(6) 0.9562(4) 0.0515(16) Uani 1 1 d . . . . .
N14 N 0.2446(4) 0.6135(4) 0.5511(3) 0.0241(10) Uani 1 1 d . . . . .
C1 C 0.4930(5) 0.6995(5) 0.0275(4) 0.0304(14) Uani 1 1 d . . . . .
H1 H 0.4800 0.7336 -0.0441 0.036 Uiso 1 1 calc R . . . .
C2 C 0.4435(5) 0.6153(5) 0.0673(4) 0.0253(12) Uani 1 1 d . . . . .
H2A H 0.3994 0.5933 0.0232 0.030 Uiso 1 1 calc R . . . .
C3 C 0.4612(4) 0.5650(4) 0.1741(4) 0.0170(11) Uani 1 1 d . . . . .
C4 C 0.5267(4) 0.6013(4) 0.2360(4) 0.0198(11) Uani 1 1 d . . . . .
H4 H 0.5382 0.5709 0.3084 0.024 Uiso 1 1 calc R . . . .
C5 C 0.5749(4) 0.6832(4) 0.1890(4) 0.0233(12) Uani 1 1 d . . . . .
H5 H 0.6218 0.7046 0.2310 0.028 Uiso 1 1 calc R . . . .
C6 C 0.4125(4) 0.4734(4) 0.2255(4) 0.0171(11) Uani 1 1 d . . . . .
C7 C 0.2149(4) 0.3404(4) 0.1688(4) 0.0192(11) Uani 1 1 d . . . . .
C8 C 0.1695(5) 0.3930(5) 0.0574(4) 0.0313(14) Uani 1 1 d . . . . .
H8A H 0.0935 0.4520 0.0582 0.047 Uiso 1 1 calc GR . . . .
H8B H 0.1593 0.3368 0.0234 0.047 Uiso 1 1 calc GR . . . .
H8C H 0.2266 0.4241 0.0191 0.047 Uiso 1 1 calc GR . . . .
C9 C 0.1696(4) 0.2532(4) 0.2329(4) 0.0200(12) Uani 1 1 d . . . . .
C10 C 0.0857(4) 0.2170(5) 0.1923(4) 0.0242(12) Uani 1 1 d . . . . .
H10 H 0.0532 0.2497 0.1241 0.029 Uiso 1 1 calc R . . . .
C11 C 0.0512(5) 0.1326(5) 0.2536(4) 0.0293(13) Uani 1 1 d . . . . .
H11 H -0.0065 0.1089 0.2281 0.035 Uiso 1 1 calc R . . . .
C12 C 0.1035(5) 0.0824(5) 0.3551(4) 0.0263(13) Uani 1 1 d . . . . .
H12 H 0.0833 0.0234 0.3973 0.032 Uiso 1 1 calc R . . . .
C13 C 0.1858(4) 0.1228(4) 0.3904(4) 0.0194(11) Uani 1 1 d . . . . .
C14 C 0.2523(4) 0.0690(4) 0.4939(4) 0.0204(12) Uani 1 1 d . . . . .
C15 C 0.2081(5) -0.0128(5) 0.5704(5) 0.0349(15) Uani 1 1 d . . . . .
H15A H 0.2264 -0.0816 0.5446 0.052 Uiso 1 1 calc GR . . . .
H15B H 0.1224 0.0191 0.5772 0.052 Uiso 1 1 calc GR . . . .
H15C H 0.2470 -0.0286 0.6385 0.052 Uiso 1 1 calc GR . . . .
C16 C 0.4694(4) 0.1116(4) 0.6251(4) 0.0173(11) Uani 1 1 d . . . . .
C17 C 0.5440(4) 0.0642(4) 0.7262(4) 0.0190(12) Uani 1 1 d . . . . .
C18 C 0.5176(5) -0.0122(4) 0.8078(4) 0.0222(12) Uani 1 1 d . . . . .
H18 H 0.4541 -0.0381 0.8004 0.027 Uiso 1 1 calc R . . . .
C19 C 0.5869(5) -0.0498(4) 0.9002(4) 0.0261(13) Uani 1 1 d . . . . .
H19 H 0.5720 -0.1032 0.9548 0.031 Uiso 1 1 calc R . . . .
C20 C 0.7027(5) 0.0652(5) 0.8345(4) 0.0321(14) Uani 1 1 d . . . . .
H20 H 0.7652 0.0914 0.8446 0.038 Uiso 1 1 calc R . . . .
C21 C 0.6374(4) 0.1032(5) 0.7394(4) 0.0276(13) Uani 1 1 d . . . . .
H21 H 0.6561 0.1544 0.6850 0.033 Uiso 1 1 calc R . . . .
C22 C 0.1208(4) 0.2998(4) 0.6292(4) 0.0181(11) Uani 1 1 d . . . . .
C23 C -0.0956(4) 0.4416(5) 0.6769(4) 0.0197(11) Uani 1 1 d . . . . .
C24 C -0.0538(5) 0.2102(4) 0.7113(4) 0.0224(12) Uani 1 1 d . . . . .
C25 C 0.1464(5) 0.1808(5) 0.8386(4) 0.0273(13) Uani 1 1 d . . . . .
C26 C 0.0955(4) 0.4120(5) 0.7901(4) 0.0218(12) Uani 1 1 d . . . . .
C27 C -0.0713(5) 0.3146(5) 0.8808(4) 0.0278(13) Uani 1 1 d . . . . .
C28 C 0.2521(5) 0.5086(5) 0.5527(4) 0.0241(12) Uani 1 1 d . . . . .
H28 H 0.1877 0.4855 0.5795 0.029 Uiso 1 1 calc R . . . .
C29 C 0.1381(5) 0.6913(5) 0.5885(4) 0.0365(16) Uani 1 1 d . . . . .
H29A H 0.1606 0.7195 0.6450 0.055 Uiso 1 1 calc GR . . . .
H29B H 0.0819 0.6529 0.6141 0.055 Uiso 1 1 calc GR . . . .
H29C H 0.1013 0.7531 0.5311 0.055 Uiso 1 1 calc GR . . . .
C30 C 0.3375(5) 0.6589(5) 0.5034(5) 0.0335(14) Uani 1 1 d . . . . .
H30A H 0.4046 0.5992 0.4845 0.050 Uiso 1 1 calc GR . . . .
H30B H 0.3643 0.6924 0.5534 0.050 Uiso 1 1 calc GR . . . .
H30C H 0.3049 0.7152 0.4408 0.050 Uiso 1 1 calc GR . . . .
O5 O 0.8204(9) 0.1178(8) 0.0832(10) 0.078(3) Uani 0.5 1 d . U P A 1
H5A H 0.8173 0.0567 0.0750 0.117 Uiso 0.5 1 d R . P A 1
H5B H 0.8182 0.1721 0.0295 0.117 Uiso 0.5 1 d R . P A 1
O6 O 0.6598(4) 0.2336(5) 0.2095(4) 0.0702(16) Uani 1 1 d . . . . .
H6A H 0.6778 0.2950 0.1926 0.105 Uiso 1 1 d R . . . .
H6B H 0.7075 0.1822 0.1805 0.105 Uiso 1 1 d R . . . .
O7 O 0.2653(3) 0.5933(4) 0.8808(3) 0.0445(12) Uani 1 1 d . . . . .
H7A H 0.2327 0.6100 0.9313 0.067 Uiso 1 1 d R . . . .
H7B H 0.2208 0.5604 0.8613 0.067 Uiso 1 1 d R . . . .

loop_
_atom_site_aniso_label
_atom_site_aniso_U_11
_atom_site_aniso_U_22
_atom_site_aniso_U_33
_atom_site_aniso_U_23
_atom_site_aniso_U_13
_atom_site_aniso_U_12
Dy1 0.01420(12) 0.01185(13) 0.01292(13) -0.00115(9) -0.00016(8) -0.00425(9)
Fe1 0.0152(3) 0.0178(4) 0.0127(3) -0.0006(3) -0.0013(3) -0.0040(3)
O1 0.0224(18) 0.0194(19) 0.0161(18) 0.0000(15) -0.0009(14) -0.0092(15)
O2 0.0228(18) 0.0175(19) 0.0201(18) 0.0013(15) -0.0053(14) -0.0074(16)
O3 0.0215(18) 0.0163(19) 0.0206(18) -0.0063(15) -0.0004(14) -0.0042(16)
O4 0.0187(17) 0.0102(18) 0.0269(19) 0.0005(15) 0.0031(14) -0.0044(15)
N1 0.030(3) 0.028(3) 0.025(2) -0.003(2) 0.002(2) -0.013(2)
N2 0.028(2) 0.022(2) 0.010(2) 0.0015(17) -0.0036(17) -0.010(2)
N3 0.020(2) 0.016(2) 0.016(2) 0.0008(17) 0.0022(17) -0.0083(18)
N4 0.017(2) 0.014(2) 0.021(2) -0.0049(18) 0.0030(17) -0.0078(18)
N5 0.018(2) 0.010(2) 0.017(2) -0.0019(17) 0.0020(17) -0.0028(17)
N6 0.015(2) 0.016(2) 0.019(2) -0.0001(18) 0.0010(17) -0.0040(18)
N7 0.024(2) 0.032(3) 0.018(2) 0.006(2) -0.0050(18) -0.003(2)
N8 0.020(2) 0.015(2) 0.023(2) -0.0024(18) 0.0030(19) -0.0043(19)
N9 0.020(2) 0.020(2) 0.018(2) -0.0025(19) -0.0031(18) -0.003(2)
N10 0.043(3) 0.033(3) 0.046(3) -0.007(3) -0.003(2) -0.021(3)
N11 0.048(3) 0.041(3) 0.032(3) 0.009(3) -0.018(2) -0.003(3)
N12 0.042(3) 0.039(3) 0.027(3) -0.010(2) -0.005(2) -0.019(3)
N13 0.045(3) 0.097(5) 0.026(3) -0.024(3) 0.016(2) -0.037(3)
N14 0.030(2) 0.019(2) 0.022(2) -0.0042(19) 0.0002(19) -0.008(2)
C1 0.037(3) 0.039(4) 0.016(3) 0.001(3) 0.000(2) -0.018(3)
C2 0.027(3) 0.034(3) 0.018(3) 0.001(2) -0.001(2) -0.017(3)
C3 0.012(2) 0.017(3) 0.019(3) 0.000(2) -0.0008(19) -0.003(2)
C4 0.016(2) 0.023(3) 0.018(3) -0.002(2) 0.000(2) -0.004(2)
C5 0.017(3) 0.026(3) 0.028(3) -0.009(2) -0.001(2) -0.007(2)
C6 0.014(2) 0.018(3) 0.018(3) -0.004(2) -0.001(2) -0.004(2)
C7 0.019(3) 0.023(3) 0.015(2) -0.004(2) -0.001(2) -0.006(2)
C8 0.040(3) 0.038(4) 0.021(3) -0.001(3) -0.008(2) -0.022(3)
C9 0.018(3) 0.022(3) 0.019(3) -0.009(2) 0.001(2) -0.002(2)
C10 0.023(3) 0.029(3) 0.025(3) -0.010(2) -0.004(2) -0.012(2)
C11 0.032(3) 0.033(3) 0.032(3) -0.009(3) -0.004(2) -0.020(3)
C12 0.027(3) 0.021(3) 0.035(3) -0.009(2) 0.005(2) -0.013(2)
C13 0.014(2) 0.017(3) 0.029(3) -0.011(2) 0.005(2) -0.004(2)
C14 0.020(3) 0.014(3) 0.025(3) -0.004(2) 0.002(2) -0.002(2)
C15 0.030(3) 0.024(3) 0.046(4) 0.010(3) -0.006(3) -0.012(3)
C16 0.018(2) 0.015(3) 0.017(2) -0.002(2) 0.004(2) -0.003(2)
C17 0.018(2) 0.018(3) 0.014(2) -0.003(2) 0.003(2) 0.004(2)
C18 0.028(3) 0.016(3) 0.021(3) -0.003(2) 0.003(2) -0.007(2)
C19 0.034(3) 0.018(3) 0.021(3) -0.002(2) 0.005(2) -0.003(3)
C20 0.023(3) 0.037(4) 0.030(3) 0.005(3) -0.003(2) -0.009(3)
C21 0.021(3) 0.030(3) 0.025(3) 0.004(2) -0.003(2) -0.005(2)
C22 0.017(2) 0.015(3) 0.022(3) -0.002(2) -0.004(2) -0.005(2)
C23 0.020(3) 0.026(3) 0.017(3) -0.011(2) 0.003(2) -0.009(2)
C24 0.028(3) 0.021(3) 0.017(3) -0.001(2) 0.004(2) -0.010(3)
C25 0.029(3) 0.028(3) 0.021(3) -0.001(2) -0.006(2) -0.006(3)
C26 0.022(3) 0.031(3) 0.013(3) -0.005(2) -0.001(2) -0.010(3)
C27 0.027(3) 0.036(3) 0.020(3) -0.003(2) -0.002(2) -0.011(3)
C28 0.030(3) 0.024(3) 0.021(3) -0.002(2) -0.002(2) -0.015(3)
C29 0.044(4) 0.025(3) 0.032(3) -0.008(3) 0.002(3) 0.000(3)
C30 0.031(3) 0.025(3) 0.046(4) 0.002(3) -0.006(3) -0.016(3)
O5 0.062(6) 0.023(5) 0.158(8) -0.021(5) 0.021(6) -0.026(4)
O6 0.068(3) 0.079(4) 0.059(3) 0.014(3) 0.025(3) -0.038(3)
O7 0.036(2) 0.062(3) 0.053(3) -0.034(2) 0.011(2) -0.028(2)

loop_
_atom_type_symbol
_atom_type_description
_atom_type_scat_dispersion_real
_atom_type_scat_dispersion_imag
_atom_type_scat_source
C C 0.0033 0.0016 'International Tables Vol C Tables 4.2.6.8 and 6.1.1.4'
H H 0.0000 0.0000 'International Tables Vol C Tables 4.2.6.8 and 6.1.1.4'
Dy Dy -0.1892 4.4098 'International Tables Vol C Tables 4.2.6.8 and 6.1.1.4'
Fe Fe 0.3463 0.8444 'International Tables Vol C Tables 4.2.6.8 and 6.1.1.4'
N N 0.0061 0.0033 'International Tables Vol C Tables 4.2.6.8 and 6.1.1.4'
O O 0.0106 0.0060 'International Tables Vol C Tables 4.2.6.8 and 6.1.1.4'

loop_
_geom_angle_atom_site_label_1
_geom_angle_atom_site_label_2
_geom_angle_atom_site_label_3
_geom_angle
_geom_angle_site_symmetry_1
_geom_angle_site_symmetry_3
_geom_angle_publ_flag
O1 Dy1 N3 61.66(12) . . ?
O1 Dy1 N4 120.69(11) . . ?
O1 Dy1 N5 148.42(11) . . ?
O1 Dy1 N9 79.27(12) . 2_566 ?
O2 Dy1 O1 102.73(11) . . ?
O2 Dy1 O3 72.79(11) . . ?
O2 Dy1 N3 151.28(12) . . ?
O2 Dy1 N4 124.46(12) . . ?
O2 Dy1 N5 63.40(12) . . ?
O2 Dy1 N8 84.06(12) . . ?
O2 Dy1 N9 141.30(12) . 2_566 ?
O3 Dy1 O1 71.28(11) . . ?
O3 Dy1 N3 118.64(12) . . ?
O3 Dy1 N4 149.89(11) . . ?
O3 Dy1 N5 124.40(12) . . ?
O3 Dy1 N8 76.77(13) . . ?
O3 Dy1 N9 71.44(12) . 2_566 ?
O4 Dy1 O1 73.06(11) . . ?
O4 Dy1 O2 78.29(11) . . ?
O4 Dy1 O3 126.90(12) . . ?
O4 Dy1 N3 74.11(11) . . ?
O4 Dy1 N4 82.83(12) . . ?
O4 Dy1 N5 76.23(11) . . ?
O4 Dy1 N8 142.84(13) . . ?
O4 Dy1 N9 136.58(12) . 2_566 ?
N4 Dy1 N3 59.82(13) . . ?
N5 Dy1 N3 116.26(13) . . ?
N5 Dy1 N4 61.49(13) . . ?
N8 Dy1 O1 143.37(12) . . ?
N8 Dy1 N3 123.29(13) . . ?
N8 Dy1 N4 80.66(13) . . ?
N8 Dy1 N5 66.62(12) . . ?
N8 Dy1 N9 73.88(13) . 2_566 ?
N9 Dy1 N3 63.36(12) 2_566 . ?
N9 Dy1 N4 83.35(13) 2_566 . ?
N9 Dy1 N5 129.98(14) 2_566 . ?
C22 Fe1 C23 89.30(19) . . ?
C22 Fe1 C24 90.2(2) . . ?
C22 Fe1 C25 92.6(2) . . ?
C22 Fe1 C26 88.9(2) . . ?
C22 Fe1 C27 179.6(2) . . ?
C23 Fe1 C24 91.5(2) . . ?
C23 Fe1 C26 84.7(2) . . ?
C25 Fe1 C23 175.4(2) . . ?
C25 Fe1 C24 92.8(2) . . ?
C25 Fe1 C26 91.1(2) . . ?
C25 Fe1 C27 87.2(2) . . ?
C26 Fe1 C24 176.1(2) . . ?
C27 Fe1 C23 90.9(2) . . ?
C27 Fe1 C24 90.2(2) . . ?
C27 Fe1 C26 90.7(2) . . ?
C6 O1 Dy1 124.5(3) . . ?
C16 O2 Dy1 121.3(3) . . ?
C28 O3 Dy1 126.9(3) . . ?
Dy1 O4 H4A 109.7 . . ?
Dy1 O4 H4B 109.3 . . ?
H4A O4 H4B 104.2 . . ?
C1 N1 C5 116.8(5) . . ?
N3 N2 H2 121.9 . . ?
C6 N2 H2 121.9 . . ?
C6 N2 N3 116.3(4) . . ?
N2 N3 Dy1 114.8(3) . . ?
C7 N3 Dy1 124.9(3) . . ?
C7 N3 N2 118.7(4) . . ?
C9 N4 Dy1 122.8(3) . . ?
C9 N4 C13 117.9(5) . . ?
C13 N4 Dy1 118.9(3) . . ?
N6 N5 Dy1 117.1(3) . . ?
C14 N5 Dy1 120.3(3) . . ?
C14 N5 N6 116.8(4) . . ?
C16 N6 N5 110.2(4) . . ?
C19 N7 H7 118.8 . . ?
C20 N7 H7 118.8 . . ?
C20 N7 C19 122.3(5) . . ?
C22 N8 Dy1 167.0(4) . . ?
C23 N9 Dy1 169.6(4) . 2_566 ?
C28 N14 C29 120.9(5) . . ?
C28 N14 C30 121.7(4) . . ?
C29 N14 C30 117.2(5) . . ?
N1 C1 H1 118.2 . . ?
N1 C1 C2 123.6(5) . . ?
C2 C1 H1 118.2 . . ?
C1 C2 H2A 120.7 . . ?
C3 C2 C1 118.6(5) . . ?
C3 C2 H2A 120.7 . . ?
C2 C3 C6 123.3(5) . . ?
C4 C3 C2 118.3(5) . . ?
C4 C3 C6 118.5(4) . . ?
C3 C4 H4 120.5 . . ?
C3 C4 C5 119.0(5) . . ?
C5 C4 H4 120.5 . . ?
N1 C5 C4 123.6(5) . . ?
N1 C5 H5 118.2 . . ?
C4 C5 H5 118.2 . . ?
O1 C6 N2 120.7(5) . . ?
O1 C6 C3 121.3(5) . . ?
N2 C6 C3 118.0(4) . . ?
N3 C7 C8 126.1(5) . . ?
N3 C7 C9 113.7(4) . . ?
C9 C7 C8 120.2(5) . . ?
C7 C8 H8A 109.5 . . ?
C7 C8 H8B 109.5 . . ?
C7 C8 H8C 109.5 . . ?
H8A C8 H8B 109.5 . . ?
H8A C8 H8C 109.5 . . ?
H8B C8 H8C 109.5 . . ?
N4 C9 C7 116.0(5) . . ?
N4 C9 C10 122.0(5) . . ?
C10 C9 C7 121.9(5) . . ?
C9 C10 H10 120.3 . . ?
C11 C10 C9 119.3(5) . . ?
C11 C10 H10 120.3 . . ?
C10 C11 H11 120.3 . . ?
C10 C11 C12 119.5(5) . . ?
C12 C11 H11 120.3 . . ?
C11 C12 H12 121.0 . . ?
C13 C12 C11 118.0(5) . . ?
C13 C12 H12 121.0 . . ?
N4 C13 C12 123.1(5) . . ?
N4 C13 C14 115.3(5) . . ?
C12 C13 C14 121.5(5) . . ?
N5 C14 C13 115.5(5) . . ?
N5 C14 C15 126.4(5) . . ?
C13 C14 C15 118.1(5) . . ?
C14 C15 H15A 109.5 . . ?
C14 C15 H15B 109.5 . . ?
C14 C15 H15C 109.5 . . ?
H15A C15 H15B 109.5 . . ?
H15A C15 H15C 109.5 . . ?
H15B C15 H15C 109.5 . . ?
O2 C16 N6 127.1(4) . . ?
O2 C16 C17 118.2(5) . . ?
N6 C16 C17 114.7(4) . . ?
C18 C17 C16 121.8(5) . . ?
C18 C17 C21 119.6(5) . . ?
C21 C17 C16 118.6(5) . . ?
C17 C18 H18 120.5 . . ?
C19 C18 C17 119.1(5) . . ?
C19 C18 H18 120.5 . . ?
N7 C19 C18 120.0(5) . . ?
N7 C19 H19 120.0 . . ?
C18 C19 H19 120.0 . . ?
N7 C20 H20 120.2 . . ?
N7 C20 C21 119.6(6) . . ?
C21 C20 H20 120.2 . . ?
C17 C21 C20 119.3(5) . . ?
C17 C21 H21 120.3 . . ?
C20 C21 H21 120.3 . . ?
N8 C22 Fe1 177.9(5) . . ?
N9 C23 Fe1 174.6(5) . . ?
N10 C24 Fe1 178.9(5) . . ?
N11 C25 Fe1 176.7(5) . . ?
N12 C26 Fe1 176.9(5) . . ?
N13 C27 Fe1 178.6(6) . . ?
O3 C28 N14 123.7(5) . . ?
O3 C28 H28 118.2 . . ?
N14 C28 H28 118.2 . . ?
N14 C29 H29A 109.5 . . ?
N14 C29 H29B 109.5 . . ?
N14 C29 H29C 109.5 . . ?
H29A C29 H29B 109.5 . . ?
H29A C29 H29C 109.5 . . ?
H29B C29 H29C 109.5 . . ?
N14 C30 H30A 109.5 . . ?
N14 C30 H30B 109.5 . . ?
N14 C30 H30C 109.5 . . ?
H30A C30 H30B 109.5 . . ?
H30A C30 H30C 109.5 . . ?
H30B C30 H30C 109.5 . . ?
H5A O5 H5B 121.7 . . ?
H6A O6 H6B 110.6 . . ?
H7A O7 H7B 100.0 . . ?

loop_
_geom_bond_atom_site_label_1
_geom_bond_atom_site_label_2
_geom_bond_distance
_geom_bond_site_symmetry_2
_geom_bond_publ_flag
Dy1 O1 2.451(3) . ?
Dy1 O2 2.358(3) . ?
Dy1 O3 2.365(3) . ?
Dy1 O4 2.331(3) . ?
Dy1 N3 2.622(4) . ?
Dy1 N4 2.570(4) . ?
Dy1 N5 2.564(4) . ?
Dy1 N8 2.442(4) . ?
Dy1 N9 2.470(4) 2_566 ?
Fe1 C22 1.923(5) . ?
Fe1 C23 1.939(5) . ?
Fe1 C24 1.953(6) . ?
Fe1 C25 1.930(5) . ?
Fe1 C26 1.943(6) . ?
Fe1 C27 1.934(5) . ?
O1 C6 1.239(5) . ?
O2 C16 1.273(6) . ?
O3 C28 1.254(6) . ?
O4 H4A 0.8544 . ?
O4 H4B 0.8550 . ?
N1 C1 1.326(7) . ?
N1 C5 1.342(6) . ?
N2 H2 0.8600 . ?
N2 N3 1.391(6) . ?
N2 C6 1.349(6) . ?
N3 C7 1.281(6) . ?
N4 C9 1.350(6) . ?
N4 C13 1.354(6) . ?
N5 N6 1.402(5) . ?
N5 C14 1.272(7) . ?
N6 C16 1.322(7) . ?
N7 H7 0.8600 . ?
N7 C19 1.338(7) . ?
N7 C20 1.335(7) . ?
N8 C22 1.156(6) . ?
N9 Dy1 2.470(4) 2_566 ?
N9 C23 1.141(6) . ?
N10 C24 1.143(7) . ?
N11 C25 1.149(7) . ?
N12 C26 1.141(7) . ?
N13 C27 1.147(7) . ?
N14 C28 1.316(7) . ?
N14 C29 1.449(6) . ?
N14 C30 1.460(7) . ?
C1 H1 0.9300 . ?
C1 C2 1.393(8) . ?
C2 H2A 0.9300 . ?
C2 C3 1.385(7) . ?
C3 C4 1.378(7) . ?
C3 C6 1.498(7) . ?
C4 H4 0.9300 . ?
C4 C5 1.379(7) . ?
C5 H5 0.9300 . ?
C7 C8 1.493(7) . ?
C7 C9 1.482(7) . ?
C8 H8A 0.9600 . ?
C8 H8B 0.9600 . ?
C8 H8C 0.9600 . ?
C9 C10 1.388(7) . ?
C10 H10 0.9300 . ?
C10 C11 1.368(8) . ?
C11 H11 0.9300 . ?
C11 C12 1.402(7) . ?
C12 H12 0.9300 . ?
C12 C13 1.375(7) . ?
C13 C14 1.491(7) . ?
C14 C15 1.495(7) . ?
C15 H15A 0.9600 . ?
C15 H15B 0.9600 . ?
C15 H15C 0.9600 . ?
C16 C17 1.503(7) . ?
C17 C18 1.382(7) . ?
C17 C21 1.382(8) . ?
C18 H18 0.9300 . ?
C18 C19 1.381(7) . ?
C19 H19 0.9300 . ?
C20 H20 0.9300 . ?
C20 C21 1.385(7) . ?
C21 H21 0.9300 . ?
C28 H28 0.9300 . ?
C29 H29A 0.9600 . ?
C29 H29B 0.9600 . ?
C29 H29C 0.9600 . ?
C30 H30A 0.9600 . ?
C30 H30B 0.9600 . ?
C30 H30C 0.9600 . ?
O5 H5A 0.8253 . ?
O5 H5B 0.8694 . ?
O6 H6A 0.8661 . ?
O6 H6B 0.8502 . ?
O7 H7A 0.7711 . ?
O7 H7B 0.8498 . ?

loop_
_geom_torsion_atom_site_label_1
_geom_torsion_atom_site_label_2
_geom_torsion_atom_site_label_3
_geom_torsion_atom_site_label_4
_geom_torsion
_geom_torsion_site_symmetry_1
_geom_torsion_site_symmetry_2
_geom_torsion_site_symmetry_3
_geom_torsion_site_symmetry_4
_geom_torsion_publ_flag
Dy1 O1 C6 N2 -13.6(6) . . . . ?
Dy1 O1 C6 C3 166.6(3) . . . . ?
Dy1 O2 C16 N6 6.0(6) . . . . ?
Dy1 O2 C16 C17 -171.5(3) . . . . ?
Dy1 O3 C28 N14 -140.9(4) . . . . ?
Dy1 N3 C7 C8 166.8(4) . . . . ?
Dy1 N3 C7 C9 -12.9(6) . . . . ?
Dy1 N4 C9 C7 14.1(5) . . . . ?
Dy1 N4 C9 C10 -167.1(3) . . . . ?
Dy1 N4 C13 C12 167.6(3) . . . . ?
Dy1 N4 C13 C14 -15.4(5) . . . . ?
Dy1 N5 N6 C16 -8.6(4) . . . . ?
Dy1 N5 C14 C13 29.2(5) . . . . ?
Dy1 N5 C14 C15 -148.2(4) . . . . ?
O2 C16 C17 C18 156.2(4) . . . . ?
O2 C16 C17 C21 -20.4(6) . . . . ?
N1 C1 C2 C3 0.7(8) . . . . ?
N2 N3 C7 C8 2.3(7) . . . . ?
N2 N3 C7 C9 -177.4(4) . . . . ?
N3 N2 C6 O1 1.2(6) . . . . ?
N3 N2 C6 C3 -179.0(4) . . . . ?
N3 C7 C9 N4 -0.8(6) . . . . ?
N3 C7 C9 C10 -179.7(4) . . . . ?
N4 C9 C10 C11 -1.7(7) . . . . ?
N4 C13 C14 N5 -8.6(6) . . . . ?
N4 C13 C14 C15 169.0(4) . . . . ?
N5 N6 C16 O2 2.3(6) . . . . ?
N5 N6 C16 C17 179.9(3) . . . . ?
N6 N5 C14 C13 -178.3(3) . . . . ?
N6 N5 C14 C15 4.3(7) . . . . ?
N6 C16 C17 C18 -21.6(6) . . . . ?
N6 C16 C17 C21 161.8(4) . . . . ?
N7 C20 C21 C17 0.7(8) . . . . ?
C1 N1 C5 C4 -1.7(7) . . . . ?
C1 C2 C3 C4 0.4(7) . . . . ?
C1 C2 C3 C6 -179.8(4) . . . . ?
C2 C3 C4 C5 -2.0(7) . . . . ?
C2 C3 C6 O1 172.7(4) . . . . ?
C2 C3 C6 N2 -7.2(7) . . . . ?
C3 C4 C5 N1 2.8(7) . . . . ?
C4 C3 C6 O1 -7.5(6) . . . . ?
C4 C3 C6 N2 172.6(4) . . . . ?
C5 N1 C1 C2 -0.1(8) . . . . ?
C6 N2 N3 Dy1 9.8(5) . . . . ?
C6 N2 N3 C7 175.8(4) . . . . ?
C6 C3 C4 C5 178.2(4) . . . . ?
C7 C9 C10 C11 177.1(5) . . . . ?
C8 C7 C9 N4 179.6(4) . . . . ?
C8 C7 C9 C10 0.7(7) . . . . ?
C9 N4 C13 C12 -4.6(6) . . . . ?
C9 N4 C13 C14 172.4(4) . . . . ?
C9 C10 C11 C12 -1.7(8) . . . . ?
C10 C11 C12 C13 1.9(7) . . . . ?
C11 C12 C13 N4 1.3(7) . . . . ?
C11 C12 C13 C14 -175.5(4) . . . . ?
C12 C13 C14 N5 168.5(4) . . . . ?
C12 C13 C14 C15 -13.9(7) . . . . ?
C13 N4 C9 C7 -174.1(4) . . . . ?
C13 N4 C9 C10 4.8(6) . . . . ?
C14 N5 N6 C16 -161.9(4) . . . . ?
C16 C17 C18 C19 -177.7(4) . . . . ?
C16 C17 C21 C20 176.4(4) . . . . ?
C17 C18 C19 N7 2.3(7) . . . . ?
C18 C17 C21 C20 -0.2(7) . . . . ?
C19 N7 C20 C21 0.4(8) . . . . ?
C20 N7 C19 C18 -1.9(7) . . . . ?
C21 C17 C18 C19 -1.2(7) . . . . ?
C29 N14 C28 O3 178.9(5) . . . . ?
C30 N14 C28 O3 4.5(8) . . . . ?
